data_4130643
loop_
_publ_author_name
'Atzori, Matteo'
'Morra, Elena'
'Tesi, Lorenzo'
'Albino, Andrea'
'Chiesa, Mario'
'Sorace, Lorenzo'
'Sessoli, Roberta'

_publ_section_title
;
 Quantum Coherence Times Enhancement in Vanadium(IV)-based Potential
 Molecular Qubits: the Key Role of the Vanadyl Moiety.
;
_journal_issue 35
_journal_name_full 'Journal of the American Chemical Society'
_journal_page_first 11234
_journal_page_last 11244
_journal_paper_doi 10.1021/jacs.6b05574
_journal_volume 138
_journal_year 2016
_chemical_formula_moiety 'C57 H40 P2 S15 V'
_chemical_formula_sum 'C57 H40 P2 S15 V'
_chemical_formula_weight 1318.67
_space_group_IT_number 14
_space_group_name_Hall '-P 2ybc'
_space_group_name_H-M_alt 'P 1 21/c 1'
_symmetry_cell_setting monoclinic
_symmetry_space_group_name_Hall '-P 2ybc'
_symmetry_space_group_name_H-M 'P 1 21/c 1'
_atom_sites_solution_hydrogens geom
_atom_sites_solution_primary direct
_atom_sites_solution_secondary difmap
_audit_creation_method SHELXL-97
_cell_angle_alpha 90.00
_cell_angle_beta 111.0140(10)
_cell_angle_gamma 90.00
_cell_formula_units_Z 4
_cell_length_a 24.5669(3)
_cell_length_b 13.81500(10)
_cell_length_c 18.1309(2)
_cell_measurement_reflns_used 32167
_cell_measurement_temperature 100(2)
_cell_measurement_theta_max 72.2690
_cell_measurement_theta_min 4.1310
_cell_volume 5744.23(11)
_computing_cell_refinement
;
CrysAlisPro, Agilent Technologies,
Version 1.171.37.35g (release 09-12-2014 CrysAlis171 .NET)
(compiled Dec  9 2014,15:38:47)
;
_computing_data_collection
;
CrysAlisPro, Agilent Technologies,
Version 1.171.37.35g (release 09-12-2014 CrysAlis171 .NET)
(compiled Dec  9 2014,15:38:47)
;
_computing_data_reduction
;
CrysAlisPro, Agilent Technologies,
Version 1.171.37.35g (release 09-12-2014 CrysAlis171 .NET)
(compiled Dec  9 2014,15:38:47)
;
_computing_structure_refinement 'SHELXL-97 (Sheldrick, 1997)'
_computing_structure_solution 'SHELXL-97 (Sheldrick, 1997)'
_diffrn_ambient_temperature 100(2)
_diffrn_detector_area_resol_mean 8.1241
_diffrn_measured_fraction_theta_full 0.997
_diffrn_measured_fraction_theta_max 0.997
_diffrn_measurement_device 'four-circle diffractometer'
_diffrn_measurement_device_type 'Xcalibur, Onyx'
_diffrn_measurement_method '\w scans'
_diffrn_radiation_monochromator graphite
_diffrn_radiation_source 'Enhance (Cu) X-ray Source'
_diffrn_radiation_type CuK\a
_diffrn_radiation_wavelength 1.54184
_diffrn_reflns_av_R_equivalents 0.0506
_diffrn_reflns_av_sigmaI/netI 0.0342
_diffrn_reflns_limit_h_max 29
_diffrn_reflns_limit_h_min -30
_diffrn_reflns_limit_k_max 14
_diffrn_reflns_limit_k_min -17
_diffrn_reflns_limit_l_max 22
_diffrn_reflns_limit_l_min -22
_diffrn_reflns_number 61546
_diffrn_reflns_theta_full 72.42
_diffrn_reflns_theta_max 72.42
_diffrn_reflns_theta_min 4.14
_exptl_absorpt_coefficient_mu 7.379
_exptl_absorpt_correction_T_max 1.00000
_exptl_absorpt_correction_T_min 0.18770
_exptl_absorpt_correction_type multi-scan
_exptl_absorpt_process_details
;
CrysAlisPro, Agilent Technologies,
Version 1.171.37.35g (release 09-12-2014 CrysAlis171 .NET)
(compiled Dec  9 2014,15:38:47)
Empirical absorption correction using spherical harmonics,
 implemented in SCALE3 ABSPACK scaling algorithm.
;
_exptl_crystal_colour dark-red
_exptl_crystal_density_diffrn 1.525
_exptl_crystal_density_meas ?
_exptl_crystal_density_method 'not measured'
_exptl_crystal_description prism
_exptl_crystal_F_000 2700
_exptl_crystal_size_max 0.5
_exptl_crystal_size_mid 0.4
_exptl_crystal_size_min 0.1
_refine_diff_density_max 0.678
_refine_diff_density_min -0.419
_refine_diff_density_rms 0.092
_refine_ls_extinction_method none
_refine_ls_goodness_of_fit_ref 1.050
_refine_ls_hydrogen_treatment mixed
_refine_ls_matrix_type full
_refine_ls_number_parameters 676
_refine_ls_number_reflns 11332
_refine_ls_number_restraints 0
_refine_ls_restrained_S_all 1.050
_refine_ls_R_factor_all 0.0431
_refine_ls_R_factor_gt 0.0372
_refine_ls_shift/su_max 0.002
_refine_ls_shift/su_mean 0.000
_refine_ls_structure_factor_coef Fsqd
_refine_ls_weighting_details 'calc w=1/[\s^2^(Fo^2^)+(0.0612P)^2^+1.4427P] where P=(Fo^2^+2Fc^2^)/3'
_refine_ls_weighting_scheme calc
_refine_ls_wR_factor_gt 0.0910
_refine_ls_wR_factor_ref 0.0953
_reflns_number_gt 10036
_reflns_number_total 11332
_reflns_threshold_expression >2sigma(I)
_cod_data_source_file ja6b05574_si_003.cif
_cod_data_source_block 2
_cod_depositor_comments
;
The following automatic conversions were performed:

data item '_exptl_crystal_density_meas' value 'not measured' was
changed to '?' -- the value is perceived as not measured.

Automatic conversion script
Id: cif_fix_values 6909 2019-04-08 15:41:33Z antanas 
;
_cod_original_cell_volume 5744.23(10)
_cod_original_sg_symbol_H-M 'P 21/c'
_cod_database_code 4130643

loop_
_symmetry_equiv_pos_as_xyz
'x, y, z'
'-x, y+1/2, -z+1/2'
'-x, -y, -z'
'x, -y-1/2, z-1/2'

loop_
_atom_site_label
_atom_site_type_symbol
_atom_site_fract_x
_atom_site_fract_y
_atom_site_fract_z
_atom_site_U_iso_or_equiv
_atom_site_adp_type
_atom_site_occupancy
_atom_site_symmetry_multiplicity
_atom_site_calc_flag
_atom_site_refinement_flags
V1 V 0.263362(15) 0.12261(3) 0.03283(2) 0.01473(9) Uani 1 1 d .
P1D P 0.42821(2) -0.38682(4) 0.08754(3) 0.01550(11) Uani 1 1 d .
S1C S 0.15945(2) 0.11175(4) -0.02659(3) 0.01700(11) Uani 1 1 d .
S2B S 0.36368(2) 0.07728(4) 0.08242(3) 0.01729(11) Uani 1 1 d .
S3A S 0.23995(2) 0.48076(4) 0.04040(3) 0.01961(11) Uani 1 1 d .
S2A S 0.27273(2) 0.20253(4) 0.15331(3) 0.01766(11) Uani 1 1 d .
S4A S 0.24671(2) 0.40626(4) 0.19149(3) 0.02027(11) Uani 1 1 d .
S3B S 0.35013(2) -0.03240(4) -0.14580(3) 0.01915(11) Uani 1 1 d .
S1A S 0.25702(2) 0.28236(4) -0.02073(3) 0.01762(11) Uani 1 1 d .
S1B S 0.26474(2) 0.07712(4) -0.09310(3) 0.01891(11) Uani 1 1 d .
S4B S 0.43818(2) -0.03858(4) 0.01037(3) 0.01897(11) Uani 1 1 d .
S3C S 0.06957(2) -0.03343(4) -0.01551(3) 0.02007(11) Uani 1 1 d .
S2C S 0.25521(2) -0.02079(4) 0.10094(3) 0.02003(11) Uani 1 1 d .
S4C S 0.15425(2) -0.13936(4) 0.11023(3) 0.02097(12) Uani 1 1 d .
S5A S 0.22031(3) 0.61617(4) 0.15629(4) 0.02755(13) Uani 1 1 d .
S5B S 0.46153(3) -0.13230(4) -0.12483(3) 0.02575(13) Uani 1 1 d .
S5C S 0.02975(3) -0.20119(4) 0.05707(4) 0.02919(14) Uani 1 1 d .
C62D C 0.44306(10) -0.58426(17) 0.09713(13) 0.0215(4) Uani 1 1 d .
H62D H 0.4587 -0.5763 0.0578 0.026 Uiso 1 1 calc R
C32D C 0.39921(10) -0.60762(17) 0.21765(13) 0.0217(4) Uani 1 1 d .
H32D H 0.3856 -0.6158 0.2590 0.026 Uiso 1 1 calc R
C42D C 0.41364(10) -0.68773(16) 0.18260(13) 0.0211(4) Uani 1 1 d .
H42D H 0.4081 -0.7496 0.1989 0.025 Uiso 1 1 calc R
C24D C 0.34865(10) -0.47041(17) -0.04904(13) 0.0218(4) Uani 1 1 d .
H24D H 0.3600 -0.5298 -0.0242 0.026 Uiso 1 1 calc R
C1A C 0.25230(9) 0.35626(15) 0.05388(13) 0.0170(4) Uani 1 1 d .
C23D C 0.54770(10) -0.40085(17) 0.15570(13) 0.0213(4) Uani 1 1 d .
H23D H 0.5408 -0.4488 0.1872 0.026 Uiso 1 1 calc R
C52D C 0.43632(10) -0.67605(17) 0.12306(14) 0.0229(4) Uani 1 1 d .
H52D H 0.4470 -0.7300 0.1007 0.027 Uiso 1 1 calc R
C44D C 0.28850(11) -0.3777(2) -0.16108(14) 0.0277(5) Uani 1 1 d .
H44D H 0.2595 -0.3752 -0.2110 0.033 Uiso 1 1 calc R
C34D C 0.30548(10) -0.46578(19) -0.12388(14) 0.0254(5) Uani 1 1 d .
H34D H 0.2879 -0.5224 -0.1490 0.031 Uiso 1 1 calc R
C51D C 0.43405(11) -0.14574(18) 0.21764(14) 0.0258(5) Uani 1 1 d .
H51D H 0.4605 -0.0966 0.2410 0.031 Uiso 1 1 calc R
C13D C 0.50137(10) -0.36178(15) 0.09273(13) 0.0180(4) Uani 1 1 d .
C3A C 0.23511(9) 0.50669(17) 0.13116(13) 0.0214(4) Uani 1 1 d .
C2C C 0.18135(10) -0.04250(15) 0.07137(13) 0.0183(4) Uani 1 1 d .
C11D C 0.40952(9) -0.29168(15) 0.14137(12) 0.0176(4) Uani 1 1 d .
C33D C 0.60420(11) -0.36759(18) 0.17098(15) 0.0259(5) Uani 1 1 d .
H33D H 0.6352 -0.3940 0.2123 0.031 Uiso 1 1 calc R
C2A C 0.25767(9) 0.32235(16) 0.12621(12) 0.0173(4) Uani 1 1 d .
C63D C 0.51197(10) -0.29010(16) 0.04557(13) 0.0211(4) Uani 1 1 d .
H63D H 0.4813 -0.2649 0.0031 0.025 Uiso 1 1 calc R
C12D C 0.42620(9) -0.50335(16) 0.13021(12) 0.0179(4) Uani 1 1 d .
C2B C 0.37350(9) 0.02195(15) 0.00237(13) 0.0169(4) Uani 1 1 d .
C53D C 0.56843(11) -0.25615(17) 0.06205(14) 0.0249(5) Uani 1 1 d .
H53D H 0.5755 -0.2074 0.0312 0.030 Uiso 1 1 calc R
C61D C 0.44973(10) -0.21994(17) 0.17763(13) 0.0221(4) Uani 1 1 d .
H61D H 0.4869 -0.2216 0.1751 0.027 Uiso 1 1 calc R
C22D C 0.40495(10) -0.51499(16) 0.19131(13) 0.0198(4) Uani 1 1 d .
H22D H 0.3947 -0.4612 0.2143 0.024 Uiso 1 1 calc R
C21D C 0.35363(10) -0.28971(16) 0.14507(13) 0.0211(4) Uani 1 1 d .
H21D H 0.3264 -0.3370 0.1197 0.025 Uiso 1 1 calc R
C1C C 0.14130(9) 0.00929(15) 0.01365(12) 0.0167(4) Uani 1 1 d .
C64D C 0.35746(11) -0.29618(17) -0.04900(14) 0.0241(5) Uani 1 1 d .
H64D H 0.3744 -0.2392 -0.0238 0.029 Uiso 1 1 calc R
C43D C 0.61433(10) -0.29526(18) 0.12471(14) 0.0260(5) Uani 1 1 d .
H43D H 0.6521 -0.2726 0.1356 0.031 Uiso 1 1 calc R
C31D C 0.33933(10) -0.21681(17) 0.18683(14) 0.0240(5) Uani 1 1 d .
H31D H 0.3027 -0.2160 0.1909 0.029 Uiso 1 1 calc R
C54D C 0.31471(11) -0.29281(19) -0.12412(14) 0.0283(5) Uani 1 1 d .
H54D H 0.3037 -0.2337 -0.1496 0.034 Uiso 1 1 calc R
C1B C 0.33240(9) 0.02481(15) -0.07169(12) 0.0172(4) Uani 1 1 d .
C3C C 0.08163(11) -0.12876(16) 0.05049(14) 0.0226(5) Uani 1 1 d .
C14D C 0.37482(9) -0.38506(16) -0.01164(12) 0.0187(4) Uani 1 1 d .
C3B C 0.41925(10) -0.07128(16) -0.08785(13) 0.0203(4) Uani 1 1 d .
C41D C 0.37930(11) -0.14459(18) 0.22284(14) 0.0266(5) Uani 1 1 d .
H41D H 0.3692 -0.0953 0.2505 0.032 Uiso 1 1 calc R
P1E P 0.07747(2) 0.94318(4) 0.33654(3) 0.01517(11) Uani 1 1 d .
C12E C 0.00238(10) 0.90810(15) 0.28919(12) 0.0172(4) Uani 1 1 d .
C22E C -0.04036(10) 0.98023(16) 0.27160(13) 0.0214(4) Uani 1 1 d .
H22E H -0.0296 1.0447 0.2827 0.026 Uiso 1 1 calc R
C14E C 0.09917(10) 1.01975(15) 0.27185(12) 0.0172(4) Uani 1 1 d .
C13E C 0.08310(9) 1.00568(16) 0.42554(12) 0.0171(4) Uani 1 1 d .
C32E C -0.09852(11) 0.95548(18) 0.23771(14) 0.0245(5) Uani 1 1 d .
H32E H -0.1270 1.0033 0.2257 0.029 Uiso 1 1 calc R
C33E C 0.07413(10) 0.99899(18) 0.55312(13) 0.0238(5) Uani 1 1 d .
H33E H 0.0672 0.9641 0.5927 0.029 Uiso 1 1 calc R
C54E C 0.08085(10) 1.09834(17) 0.14659(13) 0.0215(4) Uani 1 1 d .
H54E H 0.0556 1.1141 0.0960 0.026 Uiso 1 1 calc R
C53E C 0.09844(10) 1.14932(17) 0.50552(14) 0.0228(4) Uani 1 1 d .
H53E H 0.1068 1.2151 0.5126 0.027 Uiso 1 1 calc R
C34E C 0.17549(10) 1.11043(18) 0.24971(14) 0.0236(5) Uani 1 1 d .
H34E H 0.2135 1.1337 0.2674 0.028 Uiso 1 1 calc R
C62E C -0.01371(10) 0.81167(16) 0.27295(13) 0.0206(4) Uani 1 1 d .
H62E H 0.0146 0.7636 0.2848 0.025 Uiso 1 1 calc R
C64E C 0.06132(10) 1.04066(16) 0.19555(13) 0.0193(4) Uani 1 1 d .
H64E H 0.0235 1.0166 0.1773 0.023 Uiso 1 1 calc R
C61E C 0.12528(11) 0.78543(17) 0.29183(14) 0.0243(5) Uani 1 1 d .
H61E H 0.1034 0.8053 0.2408 0.029 Uiso 1 1 calc R
C24E C 0.15654(10) 1.05469(17) 0.29893(13) 0.0213(4) Uani 1 1 d .
H24E H 0.1817 1.0404 0.3499 0.026 Uiso 1 1 calc R
C43E C 0.08759(10) 1.09684(18) 0.56379(13) 0.0240(5) Uani 1 1 d .
H43E H 0.0893 1.1273 0.6103 0.029 Uiso 1 1 calc R
C23E C 0.07103(10) 0.95321(16) 0.48392(13) 0.0204(4) Uani 1 1 d .
H23E H 0.0610 0.8881 0.4762 0.025 Uiso 1 1 calc R
C42E C -0.11453(10) 0.85867(18) 0.22149(13) 0.0243(5) Uani 1 1 d .
H42E H -0.1537 0.8419 0.1989 0.029 Uiso 1 1 calc R
C52E C -0.07219(11) 0.78772(17) 0.23905(13) 0.0232(5) Uani 1 1 d .
H52E H -0.0830 0.7233 0.2280 0.028 Uiso 1 1 calc R
C63E C 0.09692(10) 1.10391(16) 0.43625(13) 0.0193(4) Uani 1 1 d .
H63E H 0.1050 1.1387 0.3975 0.023 Uiso 1 1 calc R
C44E C 0.13747(10) 1.13189(17) 0.17319(13) 0.0215(4) Uani 1 1 d .
H44E H 0.1505 1.1690 0.1400 0.026 Uiso 1 1 calc R
C31E C 0.19225(11) 0.72755(18) 0.44463(17) 0.0302(5) Uani 1 1 d .
H31E H 0.2151 0.7082 0.4955 0.036 Uiso 1 1 calc R
C21E C 0.15739(10) 0.80993(16) 0.43348(14) 0.0218(4) Uani 1 1 d .
H21E H 0.1568 0.8456 0.4767 0.026 Uiso 1 1 calc R
C11E C 0.12354(10) 0.83830(16) 0.35712(13) 0.0194(4) Uani 1 1 d .
C51E C 0.15976(13) 0.70362(18) 0.30409(18) 0.0332(6) Uani 1 1 d .
H51E H 0.1607 0.6679 0.2611 0.040 Uiso 1 1 calc R
C41E C 0.19295(13) 0.67447(19) 0.38021(19) 0.0353(6) Uani 1 1 d .
H41E H 0.2158 0.6190 0.3880 0.042 Uiso 1 1 calc R

loop_
_atom_site_aniso_label
_atom_site_aniso_U_11
_atom_site_aniso_U_22
_atom_site_aniso_U_33
_atom_site_aniso_U_23
_atom_site_aniso_U_13
_atom_site_aniso_U_12
V1 0.01347(17) 0.01527(18) 0.01593(17) -0.00067(13) 0.00586(14) 0.00001(13)
P1D 0.0165(2) 0.0157(2) 0.0147(2) -0.00131(18) 0.00607(19) -0.00019(19)
S1C 0.0143(2) 0.0202(2) 0.0162(2) 0.00327(18) 0.00511(18) 0.00095(18)
S2B 0.0143(2) 0.0208(2) 0.0171(2) -0.00216(19) 0.00598(18) -0.00003(18)
S3A 0.0226(3) 0.0163(2) 0.0209(2) -0.00147(19) 0.0090(2) 0.00088(19)
S2A 0.0187(2) 0.0202(2) 0.0148(2) 0.00078(18) 0.00685(18) 0.00051(19)
S4A 0.0207(3) 0.0242(3) 0.0178(2) -0.0056(2) 0.0092(2) -0.0010(2)
S3B 0.0199(2) 0.0218(3) 0.0168(2) 0.00043(19) 0.00782(19) 0.00547(19)
S1A 0.0226(2) 0.0167(2) 0.0156(2) -0.00083(18) 0.00939(19) 0.00029(19)
S1B 0.0152(2) 0.0227(3) 0.0177(2) -0.00379(19) 0.00454(19) 0.00334(19)
S4B 0.0162(2) 0.0236(3) 0.0178(2) 0.00130(19) 0.00688(19) 0.00438(19)
S3C 0.0151(2) 0.0241(3) 0.0192(2) 0.0010(2) 0.00402(19) -0.00338(19)
S2C 0.0146(2) 0.0180(2) 0.0247(3) 0.00414(19) 0.00376(19) 0.00067(18)
S4C 0.0192(2) 0.0192(2) 0.0246(3) 0.0045(2) 0.0080(2) -0.00038(19)
S5A 0.0289(3) 0.0218(3) 0.0359(3) -0.0104(2) 0.0164(2) -0.0002(2)
S5B 0.0271(3) 0.0314(3) 0.0219(3) 0.0025(2) 0.0126(2) 0.0129(2)
S5C 0.0226(3) 0.0290(3) 0.0356(3) 0.0040(2) 0.0100(2) -0.0082(2)
C62D 0.0253(11) 0.0224(11) 0.0193(10) -0.0020(9) 0.0108(9) 0.0018(9)
C32D 0.0191(10) 0.0271(12) 0.0208(10) 0.0030(9) 0.0095(8) 0.0005(9)
C42D 0.0194(10) 0.0181(10) 0.0238(11) 0.0008(8) 0.0053(9) -0.0013(8)
C24D 0.0197(10) 0.0235(11) 0.0227(11) -0.0021(9) 0.0082(9) -0.0007(9)
C1A 0.0162(10) 0.0160(10) 0.0203(10) -0.0016(8) 0.0084(8) 0.0008(8)
C23D 0.0191(10) 0.0220(11) 0.0228(11) -0.0024(9) 0.0075(9) -0.0006(8)
C52D 0.0269(11) 0.0184(11) 0.0236(11) -0.0012(9) 0.0093(9) 0.0025(9)
C44D 0.0204(11) 0.0429(14) 0.0175(10) -0.0009(10) 0.0040(9) -0.0037(10)
C34D 0.0204(11) 0.0331(13) 0.0222(11) -0.0100(10) 0.0069(9) -0.0057(9)
C51D 0.0229(11) 0.0235(11) 0.0267(11) -0.0086(9) 0.0038(9) -0.0023(9)
C13D 0.0192(10) 0.0180(10) 0.0188(10) -0.0046(8) 0.0094(8) -0.0004(8)
C3A 0.0157(10) 0.0250(11) 0.0236(11) -0.0067(9) 0.0074(8) -0.0021(8)
C2C 0.0198(10) 0.0156(10) 0.0197(10) 0.0001(8) 0.0073(8) 0.0013(8)
C11D 0.0206(10) 0.0162(10) 0.0153(9) 0.0002(8) 0.0056(8) 0.0020(8)
C33D 0.0213(11) 0.0285(12) 0.0259(11) -0.0067(9) 0.0061(9) 0.0002(9)
C2A 0.0146(9) 0.0192(10) 0.0181(10) -0.0041(8) 0.0059(8) -0.0022(8)
C63D 0.0236(11) 0.0228(11) 0.0178(10) -0.0024(8) 0.0084(9) 0.0000(9)
C12D 0.0167(10) 0.0171(10) 0.0192(10) 0.0004(8) 0.0053(8) 0.0003(8)
C2B 0.0163(10) 0.0147(10) 0.0216(10) 0.0019(8) 0.0089(8) 0.0017(8)
C53D 0.0305(12) 0.0245(11) 0.0242(11) -0.0066(9) 0.0153(10) -0.0066(9)
C61D 0.0193(10) 0.0239(11) 0.0219(10) -0.0036(9) 0.0060(8) 0.0011(9)
C22D 0.0197(10) 0.0217(11) 0.0190(10) -0.0018(8) 0.0084(8) 0.0020(8)
C21D 0.0215(11) 0.0191(10) 0.0222(10) 0.0006(8) 0.0071(9) 0.0005(8)
C1C 0.0163(9) 0.0185(10) 0.0162(9) -0.0019(8) 0.0070(8) 0.0004(8)
C64D 0.0255(11) 0.0229(11) 0.0226(11) 0.0008(9) 0.0069(9) -0.0038(9)
C43D 0.0216(11) 0.0298(12) 0.0294(12) -0.0114(10) 0.0125(9) -0.0063(9)
C31D 0.0209(11) 0.0229(11) 0.0300(12) 0.0011(9) 0.0114(9) 0.0053(9)
C54D 0.0276(12) 0.0312(13) 0.0232(11) 0.0048(10) 0.0055(10) 0.0006(10)
C1B 0.0185(10) 0.0162(10) 0.0192(10) 0.0009(8) 0.0098(8) 0.0006(8)
C3C 0.0250(11) 0.0218(11) 0.0227(11) -0.0015(9) 0.0104(9) -0.0030(9)
C14D 0.0164(10) 0.0240(11) 0.0158(10) -0.0016(8) 0.0061(8) -0.0002(8)
C3B 0.0233(11) 0.0196(10) 0.0206(10) 0.0036(8) 0.0109(9) 0.0040(8)
C41D 0.0293(12) 0.0227(11) 0.0268(12) -0.0064(9) 0.0090(10) 0.0066(9)
P1E 0.0182(2) 0.0141(2) 0.0143(2) 0.00050(19) 0.00722(19) 0.00036(19)
C12E 0.0206(10) 0.0176(10) 0.0142(9) -0.0002(8) 0.0071(8) -0.0014(8)
C22E 0.0263(11) 0.0177(10) 0.0209(10) 0.0006(8) 0.0093(9) -0.0001(9)
C14E 0.0213(10) 0.0158(10) 0.0174(10) 0.0009(8) 0.0104(8) 0.0016(8)
C13E 0.0158(9) 0.0189(10) 0.0170(9) 0.0000(8) 0.0063(8) 0.0012(8)
C32E 0.0226(11) 0.0279(12) 0.0213(11) 0.0035(9) 0.0056(9) 0.0044(9)
C33E 0.0245(11) 0.0315(12) 0.0183(10) 0.0020(9) 0.0110(9) 0.0016(9)
C54E 0.0260(11) 0.0230(11) 0.0156(10) 0.0005(8) 0.0075(9) 0.0012(9)
C53E 0.0223(11) 0.0218(11) 0.0230(11) -0.0036(9) 0.0065(9) 0.0010(9)
C34E 0.0174(10) 0.0285(12) 0.0259(11) 0.0071(9) 0.0090(9) 0.0030(9)
C62E 0.0254(11) 0.0185(10) 0.0186(10) 0.0015(8) 0.0088(9) 0.0007(9)
C64E 0.0211(10) 0.0201(10) 0.0164(10) -0.0024(8) 0.0063(8) -0.0030(8)
C61E 0.0314(12) 0.0219(11) 0.0263(11) -0.0017(9) 0.0186(10) -0.0012(9)
C24E 0.0185(10) 0.0258(11) 0.0189(10) 0.0058(9) 0.0060(8) 0.0053(9)
C43E 0.0234(11) 0.0305(12) 0.0187(10) -0.0052(9) 0.0083(9) 0.0039(9)
C23E 0.0213(10) 0.0207(11) 0.0216(10) 0.0000(9) 0.0106(9) -0.0012(8)
C42E 0.0213(11) 0.0346(13) 0.0150(10) 0.0013(9) 0.0040(8) -0.0047(9)
C52E 0.0300(12) 0.0213(11) 0.0183(10) -0.0017(8) 0.0088(9) -0.0060(9)
C63E 0.0205(10) 0.0183(10) 0.0192(10) 0.0010(8) 0.0072(8) 0.0008(8)
C44E 0.0263(11) 0.0225(11) 0.0209(10) 0.0043(8) 0.0148(9) 0.0043(9)
C31E 0.0289(12) 0.0254(12) 0.0404(14) 0.0144(11) 0.0173(11) 0.0076(10)
C21E 0.0237(11) 0.0189(10) 0.0252(11) 0.0041(9) 0.0116(9) 0.0012(9)
C11E 0.0204(10) 0.0173(10) 0.0231(10) 0.0010(8) 0.0109(9) 0.0006(8)
C51E 0.0443(15) 0.0222(12) 0.0468(15) -0.0032(11) 0.0328(13) -0.0003(11)
C41E 0.0394(14) 0.0199(12) 0.0586(17) 0.0110(12) 0.0320(14) 0.0090(10)

loop_
_atom_type_symbol
_atom_type_description
_atom_type_scat_dispersion_real
_atom_type_scat_dispersion_imag
_atom_type_scat_source
C C 0.0181 0.0091 'International Tables Vol C Tables 4.2.6.8 and 6.1.1.4'
H H 0.0000 0.0000 'International Tables Vol C Tables 4.2.6.8 and 6.1.1.4'
P P 0.2955 0.4335 'International Tables Vol C Tables 4.2.6.8 and 6.1.1.4'
S S 0.3331 0.5567 'International Tables Vol C Tables 4.2.6.8 and 6.1.1.4'
V V 0.0687 2.1097 'International Tables Vol C Tables 4.2.6.8 and 6.1.1.4'

loop_
_geom_angle_atom_site_label_1
_geom_angle_atom_site_label_2
_geom_angle_atom_site_label_3
_geom_angle
S1B V1 S2C 108.10(2)
S1B V1 S2A 166.27(2)
S2C V1 S2A 84.75(2)
S1B V1 S2B 85.64(2)
S2C V1 S2B 81.59(2)
S2A V1 S2B 91.66(2)
S1B V1 S1C 86.07(2)
S2C V1 S1C 84.65(2)
S2A V1 S1C 100.28(2)
S2B V1 S1C 160.86(2)
S1B V1 S1A 82.85(2)
S2C V1 S1A 166.51(2)
S2A V1 S1A 85.16(2)
S2B V1 S1A 107.65(2)
S1C V1 S1A 88.36(2)
C11D P1D C12D 111.78(10)
C11D P1D C13D 106.06(10)
C12D P1D C13D 109.36(10)
C11D P1D C14D 107.20(10)
C12D P1D C14D 108.59(10)
C13D P1D C14D 113.87(10)
C1C S1C V1 104.90(7)
C2B S2B V1 103.63(7)
C3A S3A C1A 97.96(11)
C2A S2A V1 104.03(7)
C3A S4A C2A 97.74(10)
C3B S3B C1B 97.74(10)
C1A S1A V1 103.86(7)
C1B S1B V1 103.82(7)
C3B S4B C2B 97.94(10)
C3C S3C C1C 98.24(11)
C2C S2C V1 104.98(7)
C3C S4C C2C 97.98(11)
C52D C62D C12D 119.8(2)
C52D C62D H62D 120.1
C12D C62D H62D 120.1
C42D C32D C22D 120.3(2)
C42D C32D H32D 119.9
C22D C32D H32D 119.9
C32D C42D C52D 120.2(2)
C32D C42D H42D 119.9
C52D C42D H42D 119.9
C34D C24D C14D 119.4(2)
C34D C24D H24D 120.3
C14D C24D H24D 120.3
C2A C1A S1A 122.83(17)
C2A C1A S3A 115.31(16)
S1A C1A S3A 121.86(13)
C33D C23D C13D 119.7(2)
C33D C23D H23D 120.1
C13D C23D H23D 120.1
C62D C52D C42D 120.0(2)
C62D C52D H52D 120.0
C42D C52D H52D 120.0
C34D C44D C54D 120.1(2)
C34D C44D H44D 120.0
C54D C44D H44D 120.0
C44D C34D C24D 120.5(2)
C44D C34D H34D 119.7
C24D C34D H34D 119.7
C41D C51D C61D 120.2(2)
C41D C51D H51D 119.9
C61D C51D H51D 119.9
C63D C13D C23D 119.9(2)
C63D C13D P1D 120.53(17)
C23D C13D P1D 118.26(17)
S5A C3A S4A 124.19(14)
S5A C3A S3A 123.19(15)
S4A C3A S3A 112.62(13)
C1C C2C S2C 122.68(17)
C1C C2C S4C 116.01(17)
S2C C2C S4C 121.16(13)
C61D C11D C21D 120.5(2)
C61D C11D P1D 120.26(17)
C21D C11D P1D 119.21(17)
C43D C33D C23D 120.1(2)
C43D C33D H33D 120.0
C23D C33D H33D 120.0
C1A C2A S2A 122.91(16)
C1A C2A S4A 116.23(17)
S2A C2A S4A 120.84(12)
C53D C63D C13D 120.0(2)
C53D C63D H63D 120.0
C13D C63D H63D 120.0
C22D C12D C62D 120.1(2)
C22D C12D P1D 121.51(17)
C62D C12D P1D 118.26(16)
C1B C2B S2B 122.49(16)
C1B C2B S4B 115.13(16)
S2B C2B S4B 122.35(13)
C43D C53D C63D 119.9(2)
C43D C53D H53D 120.1
C63D C53D H53D 120.1
C11D C61D C51D 119.4(2)
C11D C61D H61D 120.3
C51D C61D H61D 120.3
C32D C22D C12D 119.5(2)
C32D C22D H22D 120.3
C12D C22D H22D 120.3
C31D C21D C11D 119.2(2)
C31D C21D H21D 120.4
C11D C21D H21D 120.4
C2C C1C S1C 122.30(17)
C2C C1C S3C 115.38(16)
S1C C1C S3C 122.30(12)
C54D C64D C14D 119.8(2)
C54D C64D H64D 120.1
C14D C64D H64D 120.1
C33D C43D C53D 120.4(2)
C33D C43D H43D 119.8
C53D C43D H43D 119.8
C21D C31D C41D 120.4(2)
C21D C31D H31D 119.8
C41D C31D H31D 119.8
C44D C54D C64D 120.1(2)
C44D C54D H54D 120.0
C64D C54D H54D 120.0
C2B C1B S1B 123.26(16)
C2B C1B S3B 116.46(16)
S1B C1B S3B 120.23(13)
S5C C3C S4C 123.41(14)
S5C C3C S3C 124.27(15)
S4C C3C S3C 112.31(13)
C64D C14D C24D 120.0(2)
C64D C14D P1D 118.83(17)
C24D C14D P1D 121.03(17)
S5B C3B S3B 122.27(13)
S5B C3B S4B 125.00(14)
S3B C3B S4B 112.73(12)
C51D C41D C31D 120.1(2)
C51D C41D H41D 119.9
C31D C41D H41D 119.9
C13E P1E C11E 111.28(10)
C13E P1E C14E 111.05(10)
C11E P1E C14E 107.37(10)
C13E P1E C12E 107.12(10)
C11E P1E C12E 110.13(10)
C14E P1E C12E 109.91(10)
C62E C12E C22E 120.1(2)
C62E C12E P1E 121.59(17)
C22E C12E P1E 118.31(17)
C32E C22E C12E 119.8(2)
C32E C22E H22E 120.1
C12E C22E H22E 120.1
C64E C14E C24E 120.40(19)
C64E C14E P1E 121.46(17)
C24E C14E P1E 118.08(16)
C63E C13E C23E 120.4(2)
C63E C13E P1E 122.05(16)
C23E C13E P1E 117.56(17)
C22E C32E C42E 120.0(2)
C22E C32E H32E 120.0
C42E C32E H32E 120.0
C23E C33E C43E 120.3(2)
C23E C33E H33E 119.8
C43E C33E H33E 119.8
C44E C54E C64E 120.1(2)
C44E C54E H54E 119.9
C64E C54E H54E 119.9
C43E C53E C63E 120.2(2)
C43E C53E H53E 119.9
C63E C53E H53E 119.9
C24E C34E C44E 120.0(2)
C24E C34E H34E 120.0
C44E C34E H34E 120.0
C52E C62E C12E 119.6(2)
C52E C62E H62E 120.2
C12E C62E H62E 120.2
C14E C64E C54E 119.3(2)
C14E C64E H64E 120.3
C54E C64E H64E 120.3
C51E C61E C11E 119.5(2)
C51E C61E H61E 120.3
C11E C61E H61E 120.3
C34E C24E C14E 119.7(2)
C34E C24E H24E 120.1
C14E C24E H24E 120.1
C53E C43E C33E 120.3(2)
C53E C43E H43E 119.8
C33E C43E H43E 119.8
C33E C23E C13E 119.5(2)
C33E C23E H23E 120.3
C13E C23E H23E 120.3
C52E C42E C32E 120.0(2)
C52E C42E H42E 120.0
C32E C42E H42E 120.0
C42E C52E C62E 120.6(2)
C42E C52E H52E 119.7
C62E C52E H52E 119.7
C53E C63E C13E 119.4(2)
C53E C63E H63E 120.3
C13E C63E H63E 120.3
C54E C44E C34E 120.5(2)
C54E C44E H44E 119.8
C34E C44E H44E 119.8
C41E C31E C21E 120.2(2)
C41E C31E H31E 119.9
C21E C31E H31E 119.9
C11E C21E C31E 119.4(2)
C11E C21E H21E 120.3
C31E C21E H21E 120.3
C21E C11E C61E 120.3(2)
C21E C11E P1E 122.82(17)
C61E C11E P1E 116.89(18)
C61E C51E C41E 120.3(2)
C61E C51E H51E 119.8
C41E C51E H51E 119.8
C31E C41E C51E 120.3(2)
C31E C41E H41E 119.8
C51E C41E H41E 119.8

loop_
_geom_bond_atom_site_label_1
_geom_bond_atom_site_label_2
_geom_bond_distance
V1 S1B 2.3802(6)
V1 S2C 2.3806(6)
V1 S2A 2.3839(6)
V1 S2B 2.3844(6)
V1 S1C 2.3933(6)
V1 S1A 2.3936(6)
P1D C11D 1.792(2)
P1D C12D 1.794(2)
P1D C13D 1.799(2)
P1D C14D 1.806(2)
S1C C1C 1.723(2)
S2B C2B 1.732(2)
S3A C3A 1.729(2)
S3A C1A 1.748(2)
S2A C2A 1.729(2)
S4A C3A 1.726(2)
S4A C2A 1.745(2)
S3B C3B 1.731(2)
S3B C1B 1.743(2)
S1A C1A 1.731(2)
S1B C1B 1.724(2)
S4B C3B 1.731(2)
S4B C2B 1.755(2)
S3C C3C 1.732(2)
S3C C1C 1.751(2)
S2C C2C 1.724(2)
S4C C3C 1.730(2)
S4C C2C 1.751(2)
S5A C3A 1.657(2)
S5B C3B 1.655(2)
S5C C3C 1.658(2)
C62D C52D 1.383(3)
C62D C12D 1.400(3)
C62D H62D 0.9300
C32D C42D 1.384(3)
C32D C22D 1.391(3)
C32D H32D 0.9300
C42D C52D 1.390(3)
C42D H42D 0.9300
C24D C34D 1.392(3)
C24D C14D 1.397(3)
C24D H24D 0.9300
C1A C2A 1.354(3)
C23D C33D 1.392(3)
C23D C13D 1.399(3)
C23D H23D 0.9300
C52D H52D 0.9300
C44D C34D 1.381(4)
C44D C54D 1.389(4)
C44D H44D 0.9300
C34D H34D 0.9300
C51D C41D 1.382(4)
C51D C61D 1.388(3)
C51D H51D 0.9300
C13D C63D 1.393(3)
C2C C1C 1.355(3)
C11D C61D 1.387(3)
C11D C21D 1.399(3)
C33D C43D 1.384(4)
C33D H33D 0.9300
C63D C53D 1.391(3)
C63D H63D 0.9300
C12D C22D 1.393(3)
C2B C1B 1.361(3)
C53D C43D 1.391(4)
C53D H53D 0.9300
C61D H61D 0.9300
C22D H22D 0.9300
C21D C31D 1.379(3)
C21D H21D 0.9300
C64D C54D 1.391(3)
C64D C14D 1.393(3)
C64D H64D 0.9300
C43D H43D 0.9300
C31D C41D 1.388(4)
C31D H31D 0.9300
C54D H54D 0.9300
C41D H41D 0.9300
P1E C13E 1.791(2)
P1E C11E 1.794(2)
P1E C14E 1.797(2)
P1E C12E 1.800(2)
C12E C62E 1.391(3)
C12E C22E 1.399(3)
C22E C32E 1.381(3)
C22E H22E 0.9300
C14E C64E 1.393(3)
C14E C24E 1.401(3)
C13E C63E 1.395(3)
C13E C23E 1.400(3)
C32E C42E 1.395(4)
C32E H32E 0.9300
C33E C23E 1.383(3)
C33E C43E 1.389(4)
C33E H33E 0.9300
C54E C44E 1.379(3)
C54E C64E 1.399(3)
C54E H54E 0.9300
C53E C43E 1.384(4)
C53E C63E 1.392(3)
C53E H53E 0.9300
C34E C24E 1.380(3)
C34E C44E 1.399(3)
C34E H34E 0.9300
C62E C52E 1.385(3)
C62E H62E 0.9300
C64E H64E 0.9300
C61E C51E 1.382(4)
C61E C11E 1.405(3)
C61E H61E 0.9300
C24E H24E 0.9300
C43E H43E 0.9300
C23E H23E 0.9300
C42E C52E 1.381(4)
C42E H42E 0.9300
C52E H52E 0.9300
C63E H63E 0.9300
C44E H44E 0.9300
C31E C41E 1.384(4)
C31E C21E 1.395(3)
C31E H31E 0.9300
C21E C11E 1.392(3)
C21E H21E 0.9300
C51E C41E 1.387(4)
C51E H51E 0.9300
C41E H41E 0.9300
